data_7054856
loop_
_publ_author_name
'Ortu, Fabrizio'
'Fowler, Jonathan M.'
'Burton, Matthew'
'Formanuik, Alasdair'
'Mills, David P.'

_publ_section_title
;
 A structural investigation of heteroleptic lanthanide substituted
 cyclopentadienyl complexes
;
_journal_issue 10
_journal_name_full 'New J. Chem.'
_journal_page_first 7633
_journal_paper_doi 10.1039/C5NJ00761E
_journal_volume 39
_journal_year 2015
_chemical_formula_moiety 'C22 H45 Ce I2 O2 Si3'
_chemical_formula_sum 'C22 H45 Ce I2 O2 Si3'
_chemical_formula_weight 819.77
_space_group_crystal_system orthorhombic
_space_group_IT_number 61
_space_group_name_Hall '-P 2ac 2ab'
_space_group_name_H-M_alt 'P b c a'
_symmetry_space_group_name_Hall '-P 2ac 2ab'
_symmetry_space_group_name_H-M 'P b c a'
_atom_sites_solution_hydrogens geom
_audit_creation_date 2015-04-23
_audit_creation_method
;
Olex2 1.2
(compiled 2015.01.26 svn.r3150 for OlexSys, GUI svn.r4998)
;
_audit_update_record
;
2015-05-01 deposited with the CCDC.
2015-05-12 downloaded from the CCDC.
;
_cell_angle_alpha 90
_cell_angle_beta 90
_cell_angle_gamma 90
_cell_formula_units_Z 8
_cell_length_a 11.8979(7)
_cell_length_b 14.6707(7)
_cell_length_c 37.397(2)
_cell_measurement_reflns_used 2433
_cell_measurement_temperature 150.01(11)
_cell_measurement_theta_max 26.9510
_cell_measurement_theta_min 3.4310
_cell_volume 6527.7(6)
_computing_cell_refinement
;
CrysAlisPro, Agilent Technologies,
Version 1.171.36.32 (release 02-08-2013 CrysAlis171 .NET)
(compiled Aug  2 2013,16:46:58)
;
_computing_data_collection
;
CrysAlisPro, Agilent Technologies,
Version 1.171.36.32 (release 02-08-2013 CrysAlis171 .NET)
(compiled Aug  2 2013,16:46:58)
;
_computing_data_reduction
;
CrysAlisPro, Agilent Technologies,
Version 1.171.36.32 (release 02-08-2013 CrysAlis171 .NET)
(compiled Aug  2 2013,16:46:58)
;
_computing_molecular_graphics 'Olex2 (Dolomanov et al., 2009)'
_computing_publication_material 'Olex2 (Dolomanov et al., 2009)'
_computing_structure_refinement 'ShelXL (Sheldrick, 2015)'
_computing_structure_solution 'ShelXS (Sheldrick, 2008)'
_diffrn_ambient_temperature 150.01(11)
_diffrn_detector_area_resol_mean 8.0714
_diffrn_measured_fraction_theta_full 0.993
_diffrn_measured_fraction_theta_max 0.993
_diffrn_measurement_details
;
  1 omega  -15.00   86.00   1.0000   15.0000
omega____ theta____ kappa____ phi______ frames
    -       19.6554   19.0000  -90.0000 101

  2 omega   35.00   64.00   1.0000   15.0000
omega____ theta____ kappa____ phi______ frames
    -       19.6554 -178.0000   60.0000 29
;
_diffrn_measurement_device_type 'SuperNova, Single source at offset, Eos'
_diffrn_measurement_method '\w scans'
_diffrn_orient_matrix_UB_11 -0.0336632000
_diffrn_orient_matrix_UB_12 -0.0134372000
_diffrn_orient_matrix_UB_13 0.0147383000
_diffrn_orient_matrix_UB_21 0.0074131000
_diffrn_orient_matrix_UB_22 -0.0463994000
_diffrn_orient_matrix_UB_23 -0.0048018000
_diffrn_orient_matrix_UB_31 0.0486109000
_diffrn_orient_matrix_UB_32 -0.0022130000
_diffrn_orient_matrix_UB_33 0.0109369000
_diffrn_radiation_monochromator mirror
_diffrn_radiation_type MoK\a
_diffrn_radiation_wavelength 0.71073
_diffrn_reflns_av_R_equivalents 0.0558
_diffrn_reflns_av_unetI/netI 0.1023
_diffrn_reflns_laue_measured_fraction_full 0.993
_diffrn_reflns_laue_measured_fraction_max 0.993
_diffrn_reflns_limit_h_max 7
_diffrn_reflns_limit_h_min -14
_diffrn_reflns_limit_k_max 14
_diffrn_reflns_limit_k_min -17
_diffrn_reflns_limit_l_max 45
_diffrn_reflns_limit_l_min -22
_diffrn_reflns_number 13441
_diffrn_reflns_point_group_measured_fraction_full 0.993
_diffrn_reflns_point_group_measured_fraction_max 0.993
_diffrn_reflns_theta_full 25.350
_diffrn_reflns_theta_max 25.350
_diffrn_reflns_theta_min 2.983
_diffrn_source 'SuperNova (Mo) X-ray Source'
_exptl_absorpt_coefficient_mu 3.411
_exptl_absorpt_correction_T_max 1.000
_exptl_absorpt_correction_T_min 0.735
_exptl_absorpt_correction_type gaussian
_exptl_absorpt_process_details
;
CrysAlisPro, Agilent Technologies,
Version 1.171.36.32 (release 02-08-2013 CrysAlis171 .NET)
(compiled Aug  2 2013,16:46:58)
Numerical absorption correction based on gaussian integration over
            a multifaceted crystal model
;
_exptl_crystal_colour orange
_exptl_crystal_density_diffrn 1.668
_exptl_crystal_description block
_exptl_crystal_F_000 3192
_exptl_crystal_size_max 0.2711
_exptl_crystal_size_mid 0.154
_exptl_crystal_size_min 0.1044
_refine_diff_density_max 0.831
_refine_diff_density_min -0.975
_refine_diff_density_rms 0.165
_refine_ls_extinction_method none
_refine_ls_goodness_of_fit_ref 1.073
_refine_ls_hydrogen_treatment constr
_refine_ls_matrix_type full
_refine_ls_number_parameters 280
_refine_ls_number_reflns 5937
_refine_ls_number_restraints 0
_refine_ls_restrained_S_all 1.073
_refine_ls_R_factor_all 0.1065
_refine_ls_R_factor_gt 0.0589
_refine_ls_shift/su_max 0.001
_refine_ls_shift/su_mean 0.000
_refine_ls_structure_factor_coef Fsqd
_refine_ls_weighting_details 'w=1/[\s^2^(Fo^2^)+(0.0123P)^2^] where P=(Fo^2^+2Fc^2^)/3'
_refine_ls_weighting_scheme calc
_refine_ls_wR_factor_gt 0.0700
_refine_ls_wR_factor_ref 0.0802
_reflns_Friedel_coverage 0.000
_reflns_number_gt 3995
_reflns_number_total 5937
_reflns_threshold_expression 'I > 2\s(I)'
_cod_data_source_file c5nj00761e2.cif
_cod_data_source_block 4
_cod_depositor_comments 'Adding full bibliography for 7054851--7054858.cif.'
_cod_database_code 7054856
_manchester_internal_coll_name adpm36
_manchester_internal_coll_client FO/DPM
_manchester_internal_coll_type custom
_manchester_internal_coll_frame_time 15s
_manchester_internal_coll_frame_width 1
_manchester_internal_coll_frame_method '\w scans'
_manchester_internal_coll_user DPM
_manchester_internal_coll_date 28/03/2014
_manchester_internal_process_user FO
_manchester_internal_process_date 29/03/2014
_manchester_internal_solution_user FO
_manchester_internal_solution_date 29/03/2014
_manchester_internal_refinement_user FO
_manchester_internal_refinement_date 23/04/2015
_chemical_oxdiff_formula 'C22 H45 O2 Si3 Ce I2'
_shelx_space_group_comment
;
The symmetry employed for this shelxl refinement is uniquely defined
by the following loop, which should always be used as a source of
symmetry information in preference to the above space-group names.
They are only intended as comments.
;
_reflns_odcompleteness_completeness 98.80
_reflns_odcompleteness_iscentric 1
_reflns_odcompleteness_theta 26.32
_olex2_refinement_description
;
1. Fixed Uiso
 At 1.2 times of:
  All C(H) groups, All C(H,H) groups
 At 1.5 times of:
  All C(H,H,H) groups
2.a Secondary CH2 refined with riding coordinates:
 C15(H15A,H15B), C16(H16A,H16B), C17(H17A,H17B), C18(H18A,H18B), C19(H19A,
 H19B), C20(H20A,H20B), C21(H21A,H21B), C22(H22A,H22B)
2.b Aromatic/amide H refined with riding coordinates:
 C3(H3), C5(H5)
2.c Idealised Me refined as rotating group:
 C6(H6A,H6B,H6C), C7(H7A,H7B,H7C), C8(H8A,H8B,H8C), C9(H9A,H9B,H9C), C10(H10A,
 H10B,H10C), C11(H11A,H11B,H11C), C12(H12A,H12B,H12C), C13(H13A,H13B,H13C),
 C14(H14A,H14B,H14C)
;
_shelx_shelxl_version_number 2014/7
_olex2_submission_special_instructions 'No special instructions were received'

loop_
_space_group_symop_operation_xyz
'x, y, z'
'-x+1/2, -y, z+1/2'
'x+1/2, -y+1/2, -z'
'-x, y+1/2, -z+1/2'
'-x, -y, -z'
'x-1/2, y, -z-1/2'
'-x-1/2, y-1/2, z'
'x, -y-1/2, z-1/2'

loop_
_atom_site_label
_atom_site_type_symbol
_atom_site_fract_x
_atom_site_fract_y
_atom_site_fract_z
_atom_site_U_iso_or_equiv
_atom_site_adp_type
_atom_site_occupancy
_atom_site_site_symmetry_order
_atom_site_calc_flag
_atom_site_refinement_flags_posn
Ce1 Ce 0.93700(4) 0.30288(3) 0.11998(2) 0.02322(12) Uani 1 1 d .
I1 I 0.74468(5) 0.32887(3) 0.17439(2) 0.03323(16) Uani 1 1 d .
I2 I 0.93476(6) 0.16758(3) 0.05559(2) 0.03956(18) Uani 1 1 d .
Si1 Si 0.9565(2) 0.57048(14) 0.15408(5) 0.0269(6) Uani 1 1 d .
Si2 Si 1.1283(2) 0.38138(15) 0.20824(5) 0.0301(6) Uani 1 1 d .
Si3 Si 1.2210(2) 0.35719(14) 0.05637(5) 0.0304(6) Uani 1 1 d .
O1 O 0.7984(5) 0.3770(3) 0.07923(13) 0.0336(15) Uani 1 1 d .
O2 O 1.0007(5) 0.1651(3) 0.15395(12) 0.0352(15) Uani 1 1 d .
C1 C 1.0370(7) 0.4672(4) 0.13986(17) 0.0216(19) Uani 1 1 d .
C2 C 1.0984(7) 0.3980(5) 0.15871(17) 0.027(2) Uani 1 1 d .
C3 C 1.1592(7) 0.3461(5) 0.13269(16) 0.025(2) Uani 1 1 d .
H3 H 1.2062 0.2956 0.1380 0.030 Uiso 1 1 calc R
C4 C 1.1392(7) 0.3808(4) 0.09792(17) 0.024(2) Uani 1 1 d .
C5 C 1.0638(7) 0.4534(4) 0.10312(16) 0.0219(19) Uani 1 1 d .
H5 H 1.0340 0.4892 0.0842 0.026 Uiso 1 1 calc R
C6 C 1.0562(8) 0.6688(5) 0.1517(2) 0.049(3) Uani 1 1 d .
H6A H 1.1205 0.6572 0.1675 0.073 Uiso 1 1 calc GR
H6B H 1.0177 0.7245 0.1594 0.073 Uiso 1 1 calc GR
H6C H 1.0826 0.6762 0.1271 0.073 Uiso 1 1 calc GR
C7 C 0.8958(7) 0.5683(5) 0.19997(17) 0.037(2) Uani 1 1 d .
H7A H 0.8416 0.5182 0.2018 0.056 Uiso 1 1 calc GR
H7B H 0.8576 0.6262 0.2048 0.056 Uiso 1 1 calc GR
H7C H 0.9561 0.5593 0.2175 0.056 Uiso 1 1 calc GR
C8 C 0.8418(8) 0.5894(5) 0.12105(19) 0.043(2) Uani 1 1 d .
H8A H 0.8742 0.5967 0.0971 0.065 Uiso 1 1 calc GR
H8B H 0.7999 0.6446 0.1275 0.065 Uiso 1 1 calc GR
H8C H 0.7908 0.5369 0.1212 0.065 Uiso 1 1 calc GR
C9 C 1.1888(8) 0.4899(5) 0.22622(18) 0.044(2) Uani 1 1 d .
H9A H 1.2551 0.5069 0.2122 0.066 Uiso 1 1 calc GR
H9B H 1.2105 0.4812 0.2513 0.066 Uiso 1 1 calc GR
H9C H 1.1324 0.5385 0.2246 0.066 Uiso 1 1 calc GR
C10 C 1.0053(7) 0.3478(5) 0.23628(17) 0.038(2) Uani 1 1 d .
H10A H 0.9483 0.3959 0.2353 0.057 Uiso 1 1 calc GR
H10B H 1.0298 0.3391 0.2611 0.057 Uiso 1 1 calc GR
H10C H 0.9734 0.2908 0.2271 0.057 Uiso 1 1 calc GR
C11 C 1.2357(8) 0.2906(5) 0.21303(19) 0.050(3) Uani 1 1 d .
H11A H 1.2050 0.2327 0.2043 0.075 Uiso 1 1 calc GR
H11B H 1.2562 0.2842 0.2383 0.075 Uiso 1 1 calc GR
H11C H 1.3025 0.3068 0.1991 0.075 Uiso 1 1 calc GR
C12 C 1.3466(7) 0.4343(5) 0.05767(19) 0.042(2) Uani 1 1 d .
H12A H 1.3842 0.4336 0.0343 0.063 Uiso 1 1 calc GR
H12B H 1.3990 0.4132 0.0761 0.063 Uiso 1 1 calc GR
H12C H 1.3224 0.4966 0.0632 0.063 Uiso 1 1 calc GR
C13 C 1.2720(8) 0.2373(5) 0.05539(19) 0.047(3) Uani 1 1 d .
H13A H 1.3245 0.2294 0.0354 0.070 Uiso 1 1 calc GR
H13B H 1.2080 0.1960 0.0523 0.070 Uiso 1 1 calc GR
H13C H 1.3104 0.2232 0.0779 0.070 Uiso 1 1 calc GR
C14 C 1.1342(7) 0.3831(5) 0.01563(17) 0.035(2) Uani 1 1 d .
H14A H 1.1042 0.4452 0.0174 0.053 Uiso 1 1 calc GR
H14B H 1.0720 0.3396 0.0140 0.053 Uiso 1 1 calc GR
H14C H 1.1813 0.3782 -0.0058 0.053 Uiso 1 1 calc GR
C15 C 0.8217(8) 0.4216(5) 0.04506(18) 0.042(3) Uani 1 1 d .
H15A H 0.8801 0.3878 0.0316 0.050 Uiso 1 1 calc R
H15B H 0.8479 0.4849 0.0489 0.050 Uiso 1 1 calc R
C16 C 0.7108(9) 0.4208(6) 0.0249(2) 0.061(3) Uani 1 1 d .
H16A H 0.6678 0.4774 0.0294 0.074 Uiso 1 1 calc R
H16B H 0.7235 0.4145 -0.0012 0.074 Uiso 1 1 calc R
C17 C 0.6525(9) 0.3423(6) 0.0389(2) 0.068(3) Uani 1 1 d .
H17A H 0.6782 0.2856 0.0271 0.082 Uiso 1 1 calc R
H17B H 0.5702 0.3484 0.0357 0.082 Uiso 1 1 calc R
C18 C 0.6835(8) 0.3430(6) 0.0776(2) 0.050(3) Uani 1 1 d .
H18A H 0.6323 0.3833 0.0912 0.060 Uiso 1 1 calc R
H18B H 0.6789 0.2808 0.0877 0.060 Uiso 1 1 calc R
C19 C 0.9348(9) 0.1124(5) 0.1796(2) 0.056(3) Uani 1 1 d .
H19A H 0.8599 0.0979 0.1695 0.067 Uiso 1 1 calc R
H19B H 0.9243 0.1474 0.2020 0.067 Uiso 1 1 calc R
C20 C 0.9986(8) 0.0276(5) 0.1867(2) 0.049(3) Uani 1 1 d .
H20A H 0.9474 -0.0243 0.1913 0.059 Uiso 1 1 calc R
H20B H 1.0496 0.0351 0.2074 0.059 Uiso 1 1 calc R
C21 C 1.0643(8) 0.0135(5) 0.1524(2) 0.049(3) Uani 1 1 d .
H21A H 1.1318 -0.0246 0.1565 0.059 Uiso 1 1 calc R
H21B H 1.0172 -0.0153 0.1337 0.059 Uiso 1 1 calc R
C22 C 1.0958(8) 0.1085(5) 0.14238(19) 0.041(2) Uani 1 1 d .
H22A H 1.1658 0.1272 0.1547 0.049 Uiso 1 1 calc R
H22B H 1.1072 0.1136 0.1162 0.049 Uiso 1 1 calc R

loop_
_atom_site_aniso_label
_atom_site_aniso_U_11
_atom_site_aniso_U_22
_atom_site_aniso_U_33
_atom_site_aniso_U_23
_atom_site_aniso_U_13
_atom_site_aniso_U_12
Ce1 0.0276(3) 0.0253(2) 0.01670(19) -0.00056(18) -0.0021(3) 0.0003(3)
I1 0.0327(4) 0.0409(3) 0.0261(2) -0.0055(2) 0.0051(3) -0.0048(3)
I2 0.0481(4) 0.0384(3) 0.0322(3) -0.0128(2) -0.0021(3) -0.0001(3)
Si1 0.0293(16) 0.0278(12) 0.0238(11) -0.0040(9) 0.0035(13) -0.0015(12)
Si2 0.0285(16) 0.0451(14) 0.0168(10) -0.0074(9) -0.0031(13) -0.0016(14)
Si3 0.0339(17) 0.0383(14) 0.0190(10) -0.0038(9) 0.0076(13) 0.0036(13)
O1 0.040(4) 0.033(3) 0.028(3) -0.001(2) -0.012(3) 0.003(3)
O2 0.040(4) 0.032(3) 0.033(3) 0.008(2) 0.007(3) 0.006(3)
C1 0.019(5) 0.026(4) 0.019(4) -0.004(3) -0.001(4) 0.003(4)
C2 0.029(6) 0.032(4) 0.021(4) -0.008(3) -0.002(5) -0.006(4)
C3 0.026(5) 0.035(5) 0.014(3) -0.003(3) -0.003(4) 0.003(4)
C4 0.026(6) 0.026(4) 0.020(4) 0.002(3) -0.001(4) 0.005(4)
C5 0.025(5) 0.025(4) 0.015(3) -0.002(3) 0.008(4) -0.007(4)
C6 0.051(7) 0.030(5) 0.064(6) -0.013(4) 0.027(6) -0.010(5)
C7 0.041(7) 0.038(5) 0.032(4) -0.006(4) 0.017(5) 0.004(5)
C8 0.048(7) 0.039(5) 0.043(5) 0.000(4) -0.001(5) 0.020(5)
C9 0.035(6) 0.066(6) 0.031(5) -0.008(4) -0.008(5) -0.003(5)
C10 0.042(6) 0.047(5) 0.024(4) -0.005(4) -0.007(5) -0.014(5)
C11 0.038(7) 0.080(7) 0.033(4) -0.013(4) -0.014(5) 0.017(6)
C12 0.031(6) 0.062(6) 0.034(5) -0.006(4) 0.009(5) -0.003(5)
C13 0.056(7) 0.049(5) 0.035(5) 0.006(4) 0.008(5) 0.012(6)
C14 0.035(6) 0.043(5) 0.027(4) 0.002(3) 0.005(5) -0.002(5)
C15 0.058(8) 0.040(5) 0.027(4) 0.016(4) 0.001(5) 0.001(5)
C16 0.093(10) 0.049(6) 0.042(5) 0.001(5) -0.036(7) 0.005(7)
C17 0.059(9) 0.090(8) 0.056(6) 0.004(6) -0.037(7) 0.013(7)
C18 0.028(6) 0.080(7) 0.042(5) -0.002(5) -0.015(6) 0.005(6)
C19 0.060(8) 0.038(5) 0.068(6) 0.022(5) 0.021(7) -0.010(6)
C20 0.052(7) 0.046(6) 0.049(6) 0.015(4) -0.003(6) -0.009(6)
C21 0.058(7) 0.039(5) 0.051(6) 0.001(4) -0.019(6) 0.008(6)
C22 0.035(7) 0.054(6) 0.033(5) 0.011(4) 0.001(5) 0.003(5)

loop_
_atom_type_symbol
_atom_type_description
_atom_type_scat_dispersion_real
_atom_type_scat_dispersion_imag
_atom_type_scat_source
C C 0.0033 0.0016 'International Tables Vol C Tables 4.2.6.8 and 6.1.1.4'
H H 0.0000 0.0000 'International Tables Vol C Tables 4.2.6.8 and 6.1.1.4'
Ce Ce -0.2486 2.6331 'International Tables Vol C Tables 4.2.6.8 and 6.1.1.4'
I I -0.4742 1.8119 'International Tables Vol C Tables 4.2.6.8 and 6.1.1.4'
O O 0.0106 0.0060 'International Tables Vol C Tables 4.2.6.8 and 6.1.1.4'
Si Si 0.0817 0.0704 'International Tables Vol C Tables 4.2.6.8 and 6.1.1.4'

loop_
_exptl_crystal_face_index_h
_exptl_crystal_face_index_k
_exptl_crystal_face_index_l
_exptl_crystal_face_perp_dist
_exptl_oxdiff_crystal_face_indexfrac_h
_exptl_oxdiff_crystal_face_indexfrac_k
_exptl_oxdiff_crystal_face_indexfrac_l
_exptl_oxdiff_crystal_face_x
_exptl_oxdiff_crystal_face_y
_exptl_oxdiff_crystal_face_z
10 10 34 0.0696 9.9960 10.0162 33.9297 0.0290 -0.5536 0.8348
-13 12 -14 0.1121 -12.9813 11.9914 -14.0838 0.0683 -0.5850 -0.8116
-8 -12 -34 0.0800 -7.9987 -12.0165 -33.9126 -0.0691 0.6611 -0.7331
1 -19 -20 0.0758 0.9887 -19.0077 -19.8680 -0.0707 0.9847 -0.1272
14 -3 29 0.1169 13.9850 -2.9843 29.0176 -0.0030 0.1028 1.0038
7 7 45 0.0574 6.9943 7.0285 44.9168 0.3321 -0.4900 0.8157
-3 -9 -46 0.0663 -2.9981 -9.0310 -45.8911 -0.4541 0.6172 -0.6277
-11 13 24 0.1058 -10.9871 13.0205 23.8572 0.5465 -0.8001 -0.3020
9 11 -34 0.0623 9.0068 10.9612 -33.9700 -0.9511 -0.2787 0.0420
-1 -10 46 0.0315 -1.0128 -9.9572 45.9736 0.8455 0.2337 0.4756
-8 -11 37 0.0361 -8.0079 -10.9594 36.9687 0.9617 0.2716 0.0393
-14 1 -30 0.1049 -13.9862 0.9844 -30.0059 0.0154 -0.0053 -1.0102
3 -5 -50 0.0551 3.0015 -5.0401 -49.8841 -0.7685 0.4956 -0.3885
-9 5 42 0.0705 -8.9966 5.0376 41.8760 0.8523 -0.5015 0.0095
8 7 -42 0.0592 8.0057 6.9573 -41.9404 -0.9811 -0.0621 -0.0849
-8 1 -46 0.0814 -7.9878 0.9675 -45.9593 -0.4215 0.1166 -0.8931

loop_
_geom_angle_atom_site_label_1
_geom_angle_atom_site_label_2
_geom_angle_atom_site_label_3
_geom_angle
I1 Ce1 I2 125.53(2)
O1 Ce1 I1 81.88(13)
O1 Ce1 I2 78.48(11)
O1 Ce1 O2 149.48(18)
O1 Ce1 C1 93.91(19)
O1 Ce1 C2 123.78(19)
O1 Ce1 C3 129.68(19)
O1 Ce1 C4 102.18(19)
O1 Ce1 C5 82.7(2)
O2 Ce1 I1 89.39(13)
O2 Ce1 I2 83.15(11)
O2 Ce1 C1 115.67(19)
O2 Ce1 C2 86.09(19)
O2 Ce1 C3 78.9(2)
O2 Ce1 C4 102.7(2)
O2 Ce1 C5 126.8(2)
C1 Ce1 I1 91.94(15)
C1 Ce1 I2 139.38(14)
C2 Ce1 I1 96.12(16)
C2 Ce1 I2 136.63(16)
C2 Ce1 C1 29.87(19)
C2 Ce1 C4 49.6(2)
C3 Ce1 I1 124.63(13)
C3 Ce1 I2 106.69(13)
C3 Ce1 C1 49.2(2)
C3 Ce1 C2 29.94(19)
C3 Ce1 C4 29.59(17)
C4 Ce1 I1 141.64(13)
C4 Ce1 I2 92.29(13)
C4 Ce1 C1 49.9(2)
C5 Ce1 I1 117.34(14)
C5 Ce1 I2 109.80(13)
C5 Ce1 C1 29.81(17)
C5 Ce1 C2 48.5(2)
C5 Ce1 C3 47.8(2)
C5 Ce1 C4 29.39(19)
C1 Si1 C6 106.7(4)
C7 Si1 C1 116.6(3)
C7 Si1 C6 107.6(3)
C8 Si1 C1 107.9(3)
C8 Si1 C6 108.6(4)
C8 Si1 C7 109.2(4)
C9 Si2 C2 108.2(3)
C10 Si2 C2 115.8(4)
C10 Si2 C9 108.9(3)
C11 Si2 C2 108.4(3)
C11 Si2 C9 108.1(4)
C11 Si2 C10 107.2(4)
C4 Si3 C12 106.4(3)
C4 Si3 C14 110.5(4)
C12 Si3 C14 109.7(3)
C13 Si3 C4 111.2(3)
C13 Si3 C12 108.1(4)
C13 Si3 C14 110.8(3)
C15 O1 Ce1 127.1(5)
C18 O1 Ce1 119.8(5)
C18 O1 C15 107.2(6)
C19 O2 Ce1 126.7(5)
C19 O2 C22 107.9(6)
C22 O2 Ce1 122.7(4)
Si1 C1 Ce1 123.9(4)
C2 C1 Ce1 74.7(4)
C2 C1 Si1 133.9(5)
C5 C1 Ce1 73.4(4)
C5 C1 Si1 120.3(5)
C5 C1 C2 105.0(6)
Si2 C2 Ce1 124.9(3)
C1 C2 Ce1 75.4(4)
C1 C2 Si2 131.6(5)
C3 C2 Ce1 74.2(4)
C3 C2 Si2 119.9(6)
C3 C2 C1 107.4(6)
Ce1 C3 H3 114.9
C2 C3 Ce1 75.8(5)
C2 C3 H3 124.8
C4 C3 Ce1 76.3(5)
C4 C3 C2 110.3(7)
C4 C3 H3 124.8
Si3 C4 Ce1 128.3(3)
C3 C4 Ce1 74.1(4)
C3 C4 Si3 127.6(6)
C5 C4 Ce1 73.7(4)
C5 C4 Si3 126.1(5)
C5 C4 C3 104.6(6)
Ce1 C5 H5 114.2
C1 C5 Ce1 76.7(4)
C1 C5 H5 123.7
C4 C5 Ce1 76.9(4)
C4 C5 C1 112.6(6)
C4 C5 H5 123.7
Si1 C6 H6A 109.5
Si1 C6 H6B 109.5
Si1 C6 H6C 109.5
H6A C6 H6B 109.5
H6A C6 H6C 109.5
H6B C6 H6C 109.5
Si1 C7 H7A 109.5
Si1 C7 H7B 109.5
Si1 C7 H7C 109.5
H7A C7 H7B 109.5
H7A C7 H7C 109.5
H7B C7 H7C 109.5
Si1 C8 H8A 109.5
Si1 C8 H8B 109.5
Si1 C8 H8C 109.5
H8A C8 H8B 109.5
H8A C8 H8C 109.5
H8B C8 H8C 109.5
Si2 C9 H9A 109.5
Si2 C9 H9B 109.5
Si2 C9 H9C 109.5
H9A C9 H9B 109.5
H9A C9 H9C 109.5
H9B C9 H9C 109.5
Si2 C10 H10A 109.5
Si2 C10 H10B 109.5
Si2 C10 H10C 109.5
H10A C10 H10B 109.5
H10A C10 H10C 109.5
H10B C10 H10C 109.5
Si2 C11 H11A 109.5
Si2 C11 H11B 109.5
Si2 C11 H11C 109.5
H11A C11 H11B 109.5
H11A C11 H11C 109.5
H11B C11 H11C 109.5
Si3 C12 H12A 109.5
Si3 C12 H12B 109.5
Si3 C12 H12C 109.5
H12A C12 H12B 109.5
H12A C12 H12C 109.5
H12B C12 H12C 109.5
Si3 C13 H13A 109.5
Si3 C13 H13B 109.5
Si3 C13 H13C 109.5
H13A C13 H13B 109.5
H13A C13 H13C 109.5
H13B C13 H13C 109.5
Si3 C14 H14A 109.5
Si3 C14 H14B 109.5
Si3 C14 H14C 109.5
H14A C14 H14B 109.5
H14A C14 H14C 109.5
H14B C14 H14C 109.5
O1 C15 H15A 110.7
O1 C15 H15B 110.7
O1 C15 C16 105.4(7)
H15A C15 H15B 108.8
C16 C15 H15A 110.7
C16 C15 H15B 110.7
C15 C16 H16A 110.9
C15 C16 H16B 110.9
H16A C16 H16B 109.0
C17 C16 C15 104.0(7)
C17 C16 H16A 110.9
C17 C16 H16B 110.9
C16 C17 H17A 111.1
C16 C17 H17B 111.1
C16 C17 C18 103.2(8)
H17A C17 H17B 109.1
C18 C17 H17A 111.1
C18 C17 H17B 111.1
O1 C18 C17 105.9(7)
O1 C18 H18A 110.6
O1 C18 H18B 110.6
C17 C18 H18A 110.6
C17 C18 H18B 110.6
H18A C18 H18B 108.7
O2 C19 H19A 110.4
O2 C19 H19B 110.4
O2 C19 C20 106.7(7)
H19A C19 H19B 108.6
C20 C19 H19A 110.4
C20 C19 H19B 110.4
C19 C20 H20A 111.1
C19 C20 H20B 111.1
C19 C20 C21 103.1(7)
H20A C20 H20B 109.1
C21 C20 H20A 111.1
C21 C20 H20B 111.1
C20 C21 H21A 111.3
C20 C21 H21B 111.3
H21A C21 H21B 109.2
C22 C21 C20 102.4(6)
C22 C21 H21A 111.3
C22 C21 H21B 111.3
O2 C22 C21 105.1(7)
O2 C22 H22A 110.7
O2 C22 H22B 110.7
C21 C22 H22A 110.7
C21 C22 H22B 110.7
H22A C22 H22B 108.8

loop_
_geom_bond_atom_site_label_1
_geom_bond_atom_site_label_2
_geom_bond_distance
Ce1 I1 3.0859(7)
Ce1 I2 3.1209(6)
Ce1 O1 2.495(5)
Ce1 O2 2.505(5)
Ce1 C1 2.790(7)
Ce1 C2 2.781(7)
Ce1 C3 2.760(8)
Ce1 C4 2.789(8)
Ce1 C5 2.747(7)
Si1 C1 1.870(7)
Si1 C6 1.870(7)
Si1 C7 1.862(7)
Si1 C8 1.862(8)
Si2 C2 1.902(7)
Si2 C9 1.873(7)
Si2 C10 1.865(8)
Si2 C11 1.855(8)
Si3 C4 1.866(7)
Si3 C12 1.875(8)
Si3 C13 1.861(7)
Si3 C14 1.879(7)
O1 C15 1.463(7)
O1 C18 1.457(10)
O2 C19 1.459(8)
O2 C22 1.469(9)
C1 C2 1.436(9)
C1 C5 1.425(8)
C2 C3 1.432(9)
C3 H3 0.9500
C3 C4 1.417(8)
C4 C5 1.405(9)
C5 H5 0.9500
C6 H6A 0.9800
C6 H6B 0.9800
C6 H6C 0.9800
C7 H7A 0.9800
C7 H7B 0.9800
C7 H7C 0.9800
C8 H8A 0.9800
C8 H8B 0.9800
C8 H8C 0.9800
C9 H9A 0.9800
C9 H9B 0.9800
C9 H9C 0.9800
C10 H10A 0.9800
C10 H10B 0.9800
C10 H10C 0.9800
C11 H11A 0.9800
C11 H11B 0.9800
C11 H11C 0.9800
C12 H12A 0.9800
C12 H12B 0.9800
C12 H12C 0.9800
C13 H13A 0.9800
C13 H13B 0.9800
C13 H13C 0.9800
C14 H14A 0.9800
C14 H14B 0.9800
C14 H14C 0.9800
C15 H15A 0.9900
C15 H15B 0.9900
C15 C16 1.520(12)
C16 H16A 0.9900
C16 H16B 0.9900
C16 C17 1.443(11)
C17 H17A 0.9900
C17 H17B 0.9900
C17 C18 1.494(10)
C18 H18A 0.9900
C18 H18B 0.9900
C19 H19A 0.9900
C19 H19B 0.9900
C19 C20 1.482(10)
C20 H20A 0.9900
C20 H20B 0.9900
C20 C21 1.515(11)
C21 H21A 0.9900
C21 H21B 0.9900
C21 C22 1.491(9)
C22 H22A 0.9900
C22 H22B 0.9900

loop_
_geom_torsion_atom_site_label_1
_geom_torsion_atom_site_label_2
_geom_torsion_atom_site_label_3
_geom_torsion_atom_site_label_4
_geom_torsion
Ce1 O1 C15 C16 158.1(5)
Ce1 O1 C18 C17 -137.6(5)
Ce1 O2 C19 C20 168.3(5)
Ce1 O2 C22 C21 -144.9(5)
Ce1 C1 C2 Si2 -124.0(7)
Ce1 C1 C2 C3 67.9(5)
Ce1 C1 C5 C4 -69.5(5)
Ce1 C2 C3 C4 69.3(5)
Ce1 C3 C4 Si3 -126.5(6)
Ce1 C3 C4 C5 67.9(5)
Ce1 C4 C5 C1 69.4(5)
Si1 C1 C2 Ce1 122.6(7)
Si1 C1 C2 Si2 -1.3(13)
Si1 C1 C2 C3 -169.5(6)
Si1 C1 C5 Ce1 -120.0(5)
Si1 C1 C5 C4 170.5(5)
Si2 C2 C3 Ce1 121.5(5)
Si2 C2 C3 C4 -169.2(5)
Si3 C4 C5 Ce1 125.9(6)
Si3 C4 C5 C1 -164.7(6)
O1 C15 C16 C17 -27.3(9)
O2 C19 C20 C21 -27.8(9)
C1 C2 C3 Ce1 -68.7(5)
C1 C2 C3 C4 0.6(9)
C2 C1 C5 Ce1 68.7(5)
C2 C1 C5 C4 -0.9(9)
C2 C3 C4 Ce1 -69.0(6)
C2 C3 C4 Si3 164.6(6)
C2 C3 C4 C5 -1.1(9)
C3 C4 C5 Ce1 -68.2(5)
C3 C4 C5 C1 1.2(9)
C5 C1 C2 Ce1 -67.7(5)
C5 C1 C2 Si2 168.3(6)
C5 C1 C2 C3 0.1(8)
C6 Si1 C1 Ce1 -164.2(4)
C6 Si1 C1 C2 93.9(8)
C6 Si1 C1 C5 -74.5(7)
C7 Si1 C1 Ce1 75.6(5)
C7 Si1 C1 C2 -26.3(9)
C7 Si1 C1 C5 165.4(6)
C8 Si1 C1 Ce1 -47.6(5)
C8 Si1 C1 C2 -149.6(8)
C8 Si1 C1 C5 42.1(7)
C12 Si3 C4 Ce1 178.9(4)
C12 Si3 C4 C3 -81.5(7)
C12 Si3 C4 C5 81.2(8)
C13 Si3 C4 Ce1 -63.6(5)
C13 Si3 C4 C3 36.0(8)
C13 Si3 C4 C5 -161.2(7)
C14 Si3 C4 Ce1 59.9(5)
C14 Si3 C4 C3 159.5(6)
C14 Si3 C4 C5 -37.7(8)
C15 O1 C18 C17 17.2(8)
C15 C16 C17 C18 37.3(10)
C16 C17 C18 O1 -34.4(10)
C18 O1 C15 C16 5.8(8)
C19 O2 C22 C21 17.6(8)
C19 C20 C21 C22 37.9(9)
C20 C21 C22 O2 -34.2(9)
C22 O2 C19 C20 6.7(9)
